data_4073257
loop_
_publ_author_name
'Zhang, Hong'
'Feng, Li'
'Gong, Lei'
'Wu, Liqiong'
'He, Guomei'
'Wen, Tingbin'
'Yang, Fangzu'
'Xia, Haiping'

_publ_section_title
;
 Synthesis and Characterization of Stable Ruthenabenzenes Starting from
 HC&#x22EE;CCH(OH)C&#x22EE;CH
;
_journal_issue 10
_journal_name_full Organometallics
_journal_page_first 2705
_journal_paper_doi 10.1021/om070195k
_journal_volume 26
_journal_year 2007
_chemical_formula_moiety 'C41 H33 Cl P2'
_chemical_formula_sum 'C41 H33 Cl P2'
_chemical_formula_weight 623.06
_chemical_name_systematic
; 
 ? 
;
_space_group_IT_number 2
_symmetry_cell_setting triclinic
_symmetry_space_group_name_Hall '-P 1'
_symmetry_space_group_name_H-M 'P -1'
_atom_sites_solution_hydrogens geom
_atom_sites_solution_primary direct
_atom_sites_solution_secondary difmap
_audit_creation_method SHELXL-97
_cell_angle_alpha 102.528(3)
_cell_angle_beta 101.903(3)
_cell_angle_gamma 95.411(3)
_cell_formula_units_Z 2
_cell_length_a 9.4106(17)
_cell_length_b 10.611(2)
_cell_length_c 16.299(3)
_cell_measurement_reflns_used 5402
_cell_measurement_temperature 223(2)
_cell_measurement_theta_max 28.26
_cell_measurement_theta_min 2.31
_cell_volume 1538.1(5)
_computing_cell_refinement 'Bruker SMART'
_computing_data_collection 'Bruker SMART'
_computing_data_reduction 'Bruker SAINT'
_computing_molecular_graphics 'Bruker SHELXTL'
_computing_publication_material 'Bruker SHELXTL'
_computing_structure_refinement 'SHELXL-97 (Sheldrick, 1997)'
_computing_structure_solution 'SHELXS-97 (Sheldrick, 1990)'
_diffrn_ambient_temperature 223(2)
_diffrn_measured_fraction_theta_full 0.995
_diffrn_measured_fraction_theta_max 0.995
_diffrn_measurement_device_type 'CCD area detector'
_diffrn_measurement_method 'phi and omega scans'
_diffrn_radiation_monochromator graphite
_diffrn_radiation_source 'fine-focus sealed tube'
_diffrn_radiation_type MoK\a
_diffrn_radiation_wavelength 0.71073
_diffrn_reflns_av_R_equivalents 0.0297
_diffrn_reflns_av_sigmaI/netI 0.0394
_diffrn_reflns_limit_h_max 11
_diffrn_reflns_limit_h_min -11
_diffrn_reflns_limit_k_max 13
_diffrn_reflns_limit_k_min -13
_diffrn_reflns_limit_l_max 20
_diffrn_reflns_limit_l_min -20
_diffrn_reflns_number 16127
_diffrn_reflns_theta_full 26.00
_diffrn_reflns_theta_max 26.00
_diffrn_reflns_theta_min 1.99
_exptl_absorpt_coefficient_mu 0.259
_exptl_absorpt_correction_T_max 1.000000
_exptl_absorpt_correction_T_min 0.920364
_exptl_absorpt_correction_type empirical
_exptl_crystal_colour yellow
_exptl_crystal_density_diffrn 1.345
_exptl_crystal_density_meas ?
_exptl_crystal_density_method 'not measured'
_exptl_crystal_description block
_exptl_crystal_F_000 652
_exptl_crystal_size_max 0.32
_exptl_crystal_size_mid 0.20
_exptl_crystal_size_min 0.14
_refine_diff_density_max 0.707
_refine_diff_density_min -0.268
_refine_diff_density_rms 0.071
_refine_ls_extinction_method none
_refine_ls_goodness_of_fit_ref 1.123
_refine_ls_hydrogen_treatment constr
_refine_ls_matrix_type full
_refine_ls_number_parameters 397
_refine_ls_number_reflns 6014
_refine_ls_number_restraints 0
_refine_ls_restrained_S_all 1.123
_refine_ls_R_factor_all 0.0699
_refine_ls_R_factor_gt 0.0612
_refine_ls_shift/su_max 0.015
_refine_ls_shift/su_mean 0.003
_refine_ls_structure_factor_coef Fsqd
_refine_ls_weighting_details 'calc w=1/[\s^2^(Fo^2^)+(0.0746P)^2^+1.0946P] where P=(Fo^2^+2Fc^2^)/3'
_refine_ls_weighting_scheme calc
_refine_ls_wR_factor_gt 0.1471
_refine_ls_wR_factor_ref 0.1522
_reflns_number_gt 5293
_reflns_number_total 6014
_reflns_threshold_expression >2sigma(I)
_cod_data_source_file om070195ksi20070302_044705.cif
_cod_data_source_block Complex10
_cod_depositor_comments
;
The following automatic conversions were performed:

'_symmetry_cell_setting' value 'Triclinic' changed to 'triclinic'
according to /home/saulius/struct/CIF-dictionaries/cif_core.dic
dictionary named 'cif_core.dic' version 2.4.1 from
2010-06-29.

'_exptl_absorpt_correction_type' value 'Empirical'
changed to 'empirical' according to
/home/saulius/struct/CIF-dictionaries/cif_core.dic dictionary named
'cif_core.dic' version 2.4.1 from 2010-06-29.

Automatic conversion script
Id: cif_fix_values 1715 2011-07-08 13:25:40Z adriana 

The following automatic conversions were performed:

'_exptl_crystal_density_meas' value 'none' was changed to '?' - the
value is perceived as not measured.

Automatic conversion script
Id: cif_fix_values 3008 2015-01-20 13:52:24Z robertas 
;
_cod_original_sg_symbol_H-M P-1
_cod_database_code 4073257

loop_
_symmetry_equiv_pos_as_xyz
'x, y, z'
'-x, -y, -z'

loop_
_atom_site_label
_atom_site_type_symbol
_atom_site_fract_x
_atom_site_fract_y
_atom_site_fract_z
_atom_site_U_iso_or_equiv
_atom_site_adp_type
_atom_site_occupancy
_atom_site_symmetry_multiplicity
_atom_site_calc_flag
_atom_site_refinement_flags
P1 P 0.54114(7) 0.89759(6) 0.31430(4) 0.02159(17) Uani 1 1 d .
P2 P 0.33450(7) 0.68612(6) -0.03946(4) 0.01992(17) Uani 1 1 d .
C211 C 0.2274(3) 0.5355(2) -0.04430(16) 0.0219(5) Uani 1 1 d .
C1 C 0.4042(3) 0.8011(3) 0.13942(16) 0.0257(6) Uani 1 1 d .
H1A H 0.3077 0.8072 0.1456 0.031 Uiso 1 1 calc R
C212 C 0.2254(3) 0.5019(2) 0.03267(17) 0.0248(5) Uani 1 1 d .
H21A H 0.2871 0.5530 0.0844 0.030 Uiso 1 1 calc R
C221 C 0.2113(3) 0.7963(2) -0.06970(16) 0.0232(5) Uani 1 1 d .
C111 C 0.3653(3) 0.9348(3) 0.32925(15) 0.0254(5) Uani 1 1 d .
C231 C 0.4451(3) 0.6650(3) -0.11719(15) 0.0232(5) Uani 1 1 d .
C232 C 0.5184(3) 0.7765(3) -0.12869(17) 0.0299(6) Uani 1 1 d .
H23A H 0.5070 0.8590 -0.0974 0.036 Uiso 1 1 calc R
C121 C 0.5987(3) 0.7827(3) 0.37555(16) 0.0262(6) Uani 1 1 d .
C5 C 0.4465(3) 0.7533(2) 0.06244(16) 0.0235(5) Uani 1 1 d .
C222 C 0.0981(3) 0.7559(3) -0.14267(17) 0.0291(6) Uani 1 1 d .
H22A H 0.0807 0.6687 -0.1749 0.035 Uiso 1 1 calc R
C2 C 0.5309(3) 0.8380(3) 0.20483(16) 0.0252(5) Uani 1 1 d .
C131 C 0.6707(3) 1.0434(2) 0.35560(16) 0.0227(5) Uani 1 1 d .
C112 C 0.3424(3) 1.0627(3) 0.35278(17) 0.0310(6) Uani 1 1 d .
H11A H 0.4202 1.1306 0.3625 0.037 Uiso 1 1 calc R
C4 C 0.6002(3) 0.7610(3) 0.08201(17) 0.0271(6) Uani 1 1 d .
H4A H 0.6576 0.7347 0.0423 0.033 Uiso 1 1 calc R
C226 C 0.2346(3) 0.9239(3) -0.02252(19) 0.0324(6) Uani 1 1 d .
H22B H 0.3114 0.9518 0.0274 0.039 Uiso 1 1 calc R
C216 C 0.1387(3) 0.4586(3) -0.12066(17) 0.0272(6) Uani 1 1 d .
H21B H 0.1412 0.4792 -0.1737 0.033 Uiso 1 1 calc R
C116 C 0.2506(3) 0.8354(3) 0.31527(17) 0.0309(6) Uani 1 1 d .
H11B H 0.2650 0.7478 0.2990 0.037 Uiso 1 1 calc R
C132 C 0.7339(3) 1.0857(3) 0.44310(18) 0.0345(7) Uani 1 1 d .
H13A H 0.7161 1.0337 0.4809 0.041 Uiso 1 1 calc R
C214 C 0.0445(3) 0.3205(3) -0.0410(2) 0.0339(7) Uani 1 1 d .
H21C H -0.0194 0.2475 -0.0399 0.041 Uiso 1 1 calc R
C233 C 0.6073(3) 0.7673(3) -0.18533(19) 0.0363(7) Uani 1 1 d .
H23B H 0.6585 0.8434 -0.1922 0.044 Uiso 1 1 calc R
C234 C 0.6227(3) 0.6473(3) -0.23254(19) 0.0387(7) Uani 1 1 d .
H23C H 0.6838 0.6409 -0.2717 0.046 Uiso 1 1 calc R
C236 C 0.4600(3) 0.5445(3) -0.16419(17) 0.0294(6) Uani 1 1 d .
H23D H 0.4104 0.4681 -0.1569 0.035 Uiso 1 1 calc R
C113 C 0.2061(3) 1.0913(3) 0.36211(19) 0.0399(7) Uani 1 1 d .
H11C H 0.1907 1.1787 0.3779 0.048 Uiso 1 1 calc R
C3 C 0.6515(3) 0.8130(3) 0.16834(17) 0.0318(6) Uani 1 1 d .
H3A H 0.7506 0.8295 0.1984 0.038 Uiso 1 1 calc R
C122 C 0.5235(3) 0.7458(3) 0.43238(18) 0.0346(6) Uani 1 1 d .
H12A H 0.4386 0.7819 0.4408 0.042 Uiso 1 1 calc R
C136 C 0.7006(3) 1.1195(3) 0.30090(18) 0.0340(6) Uani 1 1 d .
H13B H 0.6594 1.0909 0.2412 0.041 Uiso 1 1 calc R
C235 C 0.5483(3) 0.5374(3) -0.22194(19) 0.0383(7) Uani 1 1 d .
H23E H 0.5577 0.4554 -0.2548 0.046 Uiso 1 1 calc R
C215 C 0.0470(3) 0.3516(3) -0.1179(2) 0.0325(6) Uani 1 1 d .
H21D H -0.0146 0.2993 -0.1693 0.039 Uiso 1 1 calc R
C223 C 0.0114(3) 0.8434(3) -0.1679(2) 0.0366(7) Uani 1 1 d .
H22C H -0.0653 0.8162 -0.2178 0.044 Uiso 1 1 calc R
C224 C 0.0351(4) 0.9699(3) -0.1212(2) 0.0410(7) Uani 1 1 d .
H22D H -0.0250 1.0295 -0.1391 0.049 Uiso 1 1 calc R
C213 C 0.1338(3) 0.3942(3) 0.0340(2) 0.0318(6) Uani 1 1 d .
H21E H 0.1328 0.3714 0.0865 0.038 Uiso 1 1 calc R
C134 C 0.8509(4) 1.2786(3) 0.4197(2) 0.0407(7) Uani 1 1 d .
H13C H 0.9124 1.3593 0.4416 0.049 Uiso 1 1 calc R
C115 C 0.1151(3) 0.8656(3) 0.32543(18) 0.0386(7) Uani 1 1 d .
H11D H 0.0371 0.7982 0.3165 0.046 Uiso 1 1 calc R
C126 C 0.7233(3) 0.7277(3) 0.3646(2) 0.0396(7) Uani 1 1 d .
H12B H 0.7758 0.7521 0.3260 0.048 Uiso 1 1 calc R
C133 C 0.8227(4) 1.2040(3) 0.47454(19) 0.0429(8) Uani 1 1 d .
H13D H 0.8643 1.2338 0.5341 0.051 Uiso 1 1 calc R
C114 C 0.0933(3) 0.9925(4) 0.34839(19) 0.0438(8) Uani 1 1 d .
H11E H 0.0002 1.0120 0.3548 0.053 Uiso 1 1 calc R
C225 C 0.1461(4) 1.0101(3) -0.0483(2) 0.0427(8) Uani 1 1 d .
H22E H 0.1617 1.0971 -0.0159 0.051 Uiso 1 1 calc R
C124 C 0.6969(4) 0.6029(3) 0.4658(2) 0.0481(8) Uani 1 1 d .
H12C H 0.7305 0.5426 0.4971 0.058 Uiso 1 1 calc R
C135 C 0.7906(4) 1.2370(3) 0.3337(2) 0.0419(7) Uani 1 1 d .
H13E H 0.8106 1.2889 0.2963 0.050 Uiso 1 1 calc R
C125 C 0.7712(4) 0.6385(3) 0.4090(2) 0.0462(8) Uani 1 1 d .
H12D H 0.8555 0.6016 0.4003 0.055 Uiso 1 1 calc R
C123 C 0.5727(4) 0.6558(3) 0.4770(2) 0.0444(8) Uani 1 1 d .
H12E H 0.5205 0.6303 0.5155 0.053 Uiso 1 1 calc R
Cl1 Cl 0.08591(10) 0.51254(9) 0.32546(6) 0.0549(3) Uani 1 1 d .

loop_
_atom_site_aniso_label
_atom_site_aniso_U_11
_atom_site_aniso_U_22
_atom_site_aniso_U_33
_atom_site_aniso_U_23
_atom_site_aniso_U_13
_atom_site_aniso_U_12
P1 0.0211(3) 0.0250(3) 0.0163(3) 0.0012(2) 0.0038(2) 0.0018(3)
P2 0.0220(3) 0.0207(3) 0.0163(3) 0.0036(2) 0.0047(2) 0.0015(2)
C211 0.0217(12) 0.0219(12) 0.0239(13) 0.0066(10) 0.0070(10) 0.0062(10)
C1 0.0215(12) 0.0325(14) 0.0214(13) 0.0016(11) 0.0070(10) 0.0031(11)
C212 0.0249(13) 0.0247(13) 0.0279(13) 0.0087(11) 0.0087(10) 0.0075(10)
C221 0.0251(13) 0.0228(13) 0.0249(13) 0.0093(10) 0.0086(10) 0.0042(10)
C111 0.0244(13) 0.0363(15) 0.0151(12) 0.0040(10) 0.0053(10) 0.0058(11)
C231 0.0224(12) 0.0303(14) 0.0166(12) 0.0062(10) 0.0037(10) 0.0035(10)
C232 0.0334(15) 0.0292(14) 0.0276(14) 0.0074(11) 0.0093(11) 0.0020(11)
C121 0.0268(13) 0.0247(13) 0.0228(13) 0.0022(10) 0.0011(10) 0.0013(10)
C5 0.0248(13) 0.0258(13) 0.0181(12) 0.0015(10) 0.0055(10) 0.0017(10)
C222 0.0335(15) 0.0265(14) 0.0256(14) 0.0059(11) 0.0046(11) 0.0027(11)
C2 0.0260(13) 0.0287(14) 0.0185(12) 0.0008(10) 0.0055(10) 0.0026(11)
C131 0.0215(12) 0.0248(13) 0.0203(12) 0.0028(10) 0.0047(10) 0.0014(10)
C112 0.0318(15) 0.0384(16) 0.0239(14) 0.0080(12) 0.0077(11) 0.0076(12)
C4 0.0242(13) 0.0323(14) 0.0225(13) -0.0002(11) 0.0073(10) 0.0044(11)
C226 0.0317(15) 0.0255(14) 0.0367(16) 0.0045(12) 0.0055(12) 0.0006(11)
C216 0.0279(14) 0.0263(13) 0.0261(14) 0.0040(11) 0.0056(11) 0.0051(11)
C116 0.0295(14) 0.0377(16) 0.0218(13) 0.0014(11) 0.0061(11) -0.0007(12)
C132 0.0383(16) 0.0389(16) 0.0221(14) 0.0066(12) 0.0044(12) -0.0079(13)
C214 0.0278(14) 0.0228(14) 0.0577(19) 0.0128(13) 0.0205(14) 0.0055(11)
C233 0.0356(16) 0.0423(17) 0.0352(16) 0.0162(13) 0.0133(13) -0.0003(13)
C234 0.0340(16) 0.057(2) 0.0279(15) 0.0098(14) 0.0140(12) 0.0057(14)
C236 0.0303(14) 0.0288(14) 0.0273(14) 0.0042(11) 0.0076(11) 0.0003(11)
C113 0.0409(17) 0.0504(19) 0.0310(16) 0.0091(14) 0.0085(13) 0.0215(15)
C3 0.0220(13) 0.0452(17) 0.0248(14) 0.0024(12) 0.0039(11) 0.0050(12)
C122 0.0422(17) 0.0325(15) 0.0312(15) 0.0072(12) 0.0126(13) 0.0077(13)
C136 0.0448(17) 0.0350(16) 0.0220(14) 0.0089(12) 0.0061(12) 0.0038(13)
C235 0.0406(17) 0.0408(17) 0.0311(15) -0.0017(13) 0.0134(13) 0.0074(14)
C215 0.0241(14) 0.0246(14) 0.0429(17) -0.0021(12) 0.0066(12) 0.0013(11)
C223 0.0339(16) 0.0434(17) 0.0339(16) 0.0158(13) 0.0036(12) 0.0076(13)
C224 0.0437(18) 0.0393(17) 0.0490(19) 0.0229(15) 0.0124(15) 0.0179(14)
C213 0.0343(15) 0.0299(15) 0.0427(17) 0.0194(13) 0.0198(13) 0.0124(12)
C134 0.0440(18) 0.0305(15) 0.0423(18) 0.0027(13) 0.0107(14) -0.0088(13)
C115 0.0269(15) 0.060(2) 0.0254(15) 0.0046(14) 0.0068(12) -0.0002(14)
C126 0.0289(15) 0.0481(18) 0.0456(18) 0.0173(15) 0.0103(13) 0.0067(13)
C133 0.0503(19) 0.0439(18) 0.0237(15) 0.0025(13) 0.0000(13) -0.0136(15)
C114 0.0290(16) 0.074(2) 0.0312(16) 0.0111(16) 0.0093(13) 0.0177(16)
C225 0.0510(19) 0.0239(15) 0.052(2) 0.0050(13) 0.0115(15) 0.0088(13)
C124 0.057(2) 0.0344(17) 0.052(2) 0.0176(15) 0.0013(16) 0.0089(15)
C135 0.059(2) 0.0330(16) 0.0375(17) 0.0150(13) 0.0156(15) 0.0003(14)
C125 0.0356(17) 0.0457(19) 0.059(2) 0.0189(16) 0.0034(15) 0.0144(14)
C123 0.060(2) 0.0398(18) 0.0398(18) 0.0178(14) 0.0172(16) 0.0090(16)
Cl1 0.0564(5) 0.0532(5) 0.0479(5) 0.0016(4) 0.0108(4) 0.0003(4)

loop_
_atom_type_symbol
_atom_type_description
_atom_type_scat_dispersion_real
_atom_type_scat_dispersion_imag
_atom_type_scat_source
C C 0.0033 0.0016 'International Tables Vol C Tables 4.2.6.8 and 6.1.1.4'
H H 0.0000 0.0000 'International Tables Vol C Tables 4.2.6.8 and 6.1.1.4'
P P 0.1023 0.0942 'International Tables Vol C Tables 4.2.6.8 and 6.1.1.4'
Cl Cl 0.1484 0.1585 'International Tables Vol C Tables 4.2.6.8 and 6.1.1.4'

loop_
_geom_angle_atom_site_label_1
_geom_angle_atom_site_label_2
_geom_angle_atom_site_label_3
_geom_angle
C2 P1 C131 109.92(12)
C2 P1 C111 109.50(12)
C131 P1 C111 108.58(12)
C2 P1 C121 111.82(12)
C131 P1 C121 107.79(12)
C111 P1 C121 109.16(13)
C5 P2 C211 111.97(12)
C5 P2 C231 109.19(12)
C211 P2 C231 111.01(12)
C5 P2 C221 110.44(12)
C211 P2 C221 108.12(11)
C231 P2 C221 105.94(12)
C212 C211 C216 119.8(2)
C212 C211 P2 117.64(19)
C216 C211 P2 122.4(2)
C2 C1 C5 107.2(2)
C213 C212 C211 120.3(3)
C226 C221 C222 119.7(2)
C226 C221 P2 119.8(2)
C222 C221 P2 120.4(2)
C112 C111 C116 119.6(3)
C112 C111 P1 120.3(2)
C116 C111 P1 120.1(2)
C236 C231 C232 119.8(2)
C236 C231 P2 123.0(2)
C232 C231 P2 117.1(2)
C233 C232 C231 120.1(3)
C122 C121 C126 118.6(3)
C122 C121 P1 122.7(2)
C126 C121 P1 118.7(2)
C1 C5 C4 108.0(2)
C1 C5 P2 127.9(2)
C4 C5 P2 124.06(19)
C223 C222 C221 119.6(3)
C1 C2 C3 108.3(2)
C1 C2 P1 126.5(2)
C3 C2 P1 125.1(2)
C136 C131 C132 119.4(2)
C136 C131 P1 119.9(2)
C132 C131 P1 120.5(2)
C111 C112 C113 120.3(3)
C3 C4 C5 108.2(2)
C225 C226 C221 120.0(3)
C215 C216 C211 119.0(3)
C115 C116 C111 119.5(3)
C133 C132 C131 119.6(3)
C213 C214 C215 120.6(3)
C232 C233 C234 120.3(3)
C235 C234 C233 119.3(3)
C235 C236 C231 119.1(3)
C114 C113 C112 119.8(3)
C4 C3 C2 108.3(2)
C121 C122 C123 119.9(3)
C135 C136 C131 119.9(3)
C234 C235 C236 121.2(3)
C214 C215 C216 120.6(3)
C224 C223 C222 120.6(3)
C223 C224 C225 120.0(3)
C214 C213 C212 119.7(3)
C135 C134 C133 120.3(3)
C114 C115 C116 120.5(3)
C125 C126 C121 121.2(3)
C134 C133 C132 120.3(3)
C115 C114 C113 120.3(3)
C224 C225 C226 120.1(3)
C125 C124 C123 119.6(3)
C134 C135 C136 120.4(3)
C124 C125 C126 120.1(3)
C124 C123 C122 120.7(3)

loop_
_geom_bond_atom_site_label_1
_geom_bond_atom_site_label_2
_geom_bond_distance
P1 C2 1.738(3)
P1 C131 1.785(3)
P1 C111 1.789(3)
P1 C121 1.790(3)
P2 C5 1.732(2)
P2 C211 1.785(3)
P2 C231 1.790(3)
P2 C221 1.796(3)
C211 C212 1.380(4)
C211 C216 1.383(4)
C1 C2 1.385(4)
C1 C5 1.400(3)
C212 C213 1.372(4)
C221 C226 1.377(4)
C221 C222 1.379(4)
C111 C112 1.378(4)
C111 C116 1.382(4)
C231 C236 1.377(4)
C231 C232 1.381(4)
C232 C233 1.363(4)
C121 C122 1.374(4)
C121 C126 1.385(4)
C5 C4 1.406(4)
C222 C223 1.365(4)
C2 C3 1.407(4)
C131 C136 1.378(4)
C131 C132 1.382(4)
C112 C113 1.376(4)
C4 C3 1.360(4)
C226 C225 1.369(4)
C216 C215 1.375(4)
C116 C115 1.378(4)
C132 C133 1.373(4)
C214 C213 1.360(4)
C214 C215 1.368(4)
C233 C234 1.375(4)
C234 C235 1.364(4)
C236 C235 1.373(4)
C113 C114 1.367(5)
C122 C123 1.379(4)
C136 C135 1.372(4)
C223 C224 1.365(4)
C224 C225 1.366(5)
C134 C135 1.356(4)
C134 C133 1.364(4)
C115 C114 1.364(5)
C126 C125 1.366(4)
C124 C125 1.362(5)
C124 C123 1.372(5)
